data_2310557
loop_
_publ_author_name
'Cruickshank, D.W.J.'

_publ_section_title
;
 Refinements of structures containing bonds between Si, P, S or Cl and O
 or N. VII. (Rb P O3)x
;
_journal_name_full 'Acta Crystallographica (1,1948-23,1967)'
_journal_page_first 681
_journal_page_last 683
_journal_volume 17
_journal_year 1964
_chemical_formula_sum 'O3 P Rb'
_chemical_name_systematic 'Rb (P O3)'
_space_group_IT_number 14
_symmetry_space_group_name_Hall '-P 2yn'
_symmetry_space_group_name_H-M 'P 1 21/n 1'
_cell_angle_alpha 90
_cell_angle_beta 96.32
_cell_angle_gamma 90
_cell_formula_units_Z 4
_cell_length_a 12.123
_cell_length_b 4.228
_cell_length_c 6.479
_cell_volume 330.070
_citation_journal_id_ASTM ACCRA9
_cod_data_source_file Cruickshank_ACCRA9_1964_181.cif
_cod_data_source_block O3P1Rb1
_cod_original_cell_volume 330.0697
_cod_original_sg_symbol_Hall '-P 2ybc (x-z,y,z)'
_cod_original_formula_sum 'O3 P1 Rb1'
_cod_database_code 2310557

loop_
_symmetry_equiv_pos_as_xyz
x,y,z
-x+1/2,y+1/2,-z+1/2
-x,-y,-z
x-1/2,-y-1/2,z-1/2

loop_
_atom_site_label
_atom_site_type_symbol
_atom_site_fract_x
_atom_site_fract_y
_atom_site_fract_z
_atom_site_occupancy
_atom_site_U_iso_or_equiv
O3 O-2 0.177 0.6391 0.5249 1 0.0
O1 O-2 0.2188 0.7472 0.1531 1 0.0
O2 O-2 0.078 0.3401 0.2125 1 0.0
P1 P+5 0.1793 0.4934 0.3178 1 0.0
Rb1 Rb+1 0.0917 0.1341 0.7764 1 0.0
